data_4344034
loop_
_publ_author_name
'Zatsikha, Yuriy V.'
'Maligaspe, Eranda'
'Purchel, Anatolii A.'
'Didukh, Natalia O.'
'Wang, Yefeng'
'Kovtun, Yuriy P.'
'Blank, David A.'
'Nemykin, Victor N.'

_publ_section_title
;
 Tuning Electronic Structure, Redox, and Photophysical Properties in
 Asymmetric NIR-Absorbing Organometallic BODIPYs.
;
_journal_issue 16
_journal_name_full 'Inorganic chemistry'
_journal_page_first 7915
_journal_page_last 7928
_journal_paper_doi 10.1021/acs.inorgchem.5b00992
_journal_volume 54
_journal_year 2015
_chemical_formula_moiety 'C49 H44 B1 F2 Fe1 N3 O4'
_chemical_formula_sum 'C49 H44 B F2 Fe N3 O4'
_chemical_formula_weight 843.56
_space_group_IT_number 14
_symmetry_cell_setting monoclinic
_symmetry_space_group_name_Hall '-P 2n'
_symmetry_space_group_name_H-M 'P 1 1 21/n'
_atom_sites_solution_hydrogens difmap
_atom_sites_solution_primary direct
_cell_angle_alpha 90
_cell_angle_beta 90
_cell_angle_gamma 116.998(8)
_cell_formula_units_Z 4
_cell_length_a 11.2986(2)
_cell_length_b 11.5422(8)
_cell_length_c 36.2597(6)
_cell_measurement_reflns_used 23630
_cell_measurement_temperature 123
_cell_measurement_theta_max 27
_cell_measurement_theta_min 4
_cell_volume 4213.3(4)
_computing_cell_refinement 'USER DEFINED CELL REFINEMENT'
_computing_data_collection 'USER DEFINED DATA COLLECTION'
_computing_data_reduction 'USER DEFINED DATA REDUCTION'
_computing_molecular_graphics 'CAMERON (Watkin et al., 1996)'
_computing_publication_material 'CRYSTALS (Betteridge et al., 2003)'
_computing_structure_refinement 'CRYSTALS (Betteridge et al., 2003)'
_computing_structure_solution 'SIR92 (Altomare et al., 1994)'
_diffrn_ambient_temperature 123
_diffrn_measured_fraction_theta_full 0.994
_diffrn_measured_fraction_theta_max 0.993
_diffrn_measurement_device Serial
_diffrn_measurement_device_type Unknown
_diffrn_measurement_method \w
_diffrn_radiation_monochromator graphite
_diffrn_radiation_type 'Mo K\a'
_diffrn_radiation_wavelength 0.71075
_diffrn_reflns_av_R_equivalents 0.029
_diffrn_reflns_limit_h_max 14
_diffrn_reflns_limit_h_min -14
_diffrn_reflns_limit_k_max 14
_diffrn_reflns_limit_k_min -12
_diffrn_reflns_limit_l_max 41
_diffrn_reflns_limit_l_min -47
_diffrn_reflns_number 23630
_diffrn_reflns_theta_full 26.110
_diffrn_reflns_theta_max 27.484
_diffrn_reflns_theta_min 2.996
_diffrn_standards_decay_% 0.00
_diffrn_standards_interval_time 2
_diffrn_standards_number 23630
_exptl_absorpt_coefficient_mu 0.416
_exptl_absorpt_correction_T_max 0.96
_exptl_absorpt_correction_T_min 0.72
_exptl_absorpt_correction_type multi-scan
_exptl_absorpt_process_details 'DENZO/SCALEPACK (Otwinowski & Minor, 1997)'
_exptl_crystal_colour green
_exptl_crystal_density_diffrn 1.330
_exptl_crystal_density_method 'not measured'
_exptl_crystal_description needle
_exptl_crystal_F_000 1760
_exptl_crystal_size_max 0.410
_exptl_crystal_size_mid 0.140
_exptl_crystal_size_min 0.110
_refine_diff_density_max 2.41
_refine_diff_density_min -0.79
_refine_ls_extinction_method None
_refine_ls_goodness_of_fit_ref 0.9940
_refine_ls_hydrogen_treatment constr
_refine_ls_matrix_type full
_refine_ls_number_parameters 541
_refine_ls_number_reflns 9563
_refine_ls_number_restraints 0
_refine_ls_R_factor_all 0.0868
_refine_ls_R_factor_gt 0.0784
_refine_ls_shift/su_max 0.0007075
_refine_ls_shift/su_mean 0.0000271
_refine_ls_structure_factor_coef Fsqd
_refine_ls_weighting_details
;
 Method, part 1, Chebychev polynomial, (Watkin, 1994, Prince, 1982) 
 [weight] = 1.0/[A~0~*T~0~(x)+A~1~*T~1~(x) ... +A~n-1~]*T~n-1~(x)] 
 where A~i~ are the Chebychev coefficients listed below and x= Fcalc/Fmax 
 Method = Robust Weighting (Prince, 1982) 
 W = [weight] * [1-(deltaF/6*sigmaF)^2^]^2^ 
 A~i~ are: 
 30.5 40.8 11.5 
;
_refine_ls_weighting_scheme calc
_refine_ls_wR_factor_all 0.1644
_refine_ls_wR_factor_gt 0.1550
_refine_ls_wR_factor_ref 0.1644
_reflns_limit_h_max 13
_reflns_limit_h_min -14
_reflns_limit_k_max 14
_reflns_limit_k_min 0
_reflns_limit_l_max 46
_reflns_limit_l_min 0
_reflns_number_gt 7978
_reflns_number_total 9594
_reflns_threshold_expression I>2.0\s(I)
_oxford_diffrn_Wilson_B_factor 2.34
_oxford_diffrn_Wilson_scale 6.05
_oxford_refine_ls_r_factor_ref 0.0868
_oxford_refine_ls_scale 0.4161(5)
_oxford_reflns_number_all 9563
_oxford_reflns_threshold_expression_ref I>0.0\s(I)
_cod_data_source_file ic5b00992_si_002.cif
_cod_data_source_block 3
_cod_depositor_comments 'Adding full bibliography for 4344032--4344035.cif.'
_cod_original_sg_symbol_H-M 'P 1 1 21/n '
_cod_original_formula_sum 'C49 H44 B1 F2 Fe1 N3 O4'
_cod_database_code 4344034

loop_
_symmetry_equiv_pos_as_xyz
x,y,z
-x,-y,-z
-x+1/2,-y+1/2,z+1/2
x+1/2,y+1/2,-z+1/2

loop_
_atom_site_label
_atom_site_type_symbol
_atom_site_fract_x
_atom_site_fract_y
_atom_site_fract_z
_atom_site_U_iso_or_equiv
_atom_site_occupancy
_atom_site_adp_type
_atom_site_refinement_flags_posn
Fe1 Fe 0.42354(4) 0.92071(5) 0.732286(13) 0.0272 1.0000 Uani .
C8 C 0.4982(4) 0.9104(4) 0.78279(9) 0.0366 1.0000 Uani .
C7 C 0.3589(4) 0.8285(4) 0.78132(10) 0.0390 1.0000 Uani .
C6 C 0.3338(4) 0.7357(4) 0.75325(11) 0.0386 1.0000 Uani .
C10 C 0.4569(4) 0.7599(4) 0.73714(10) 0.0397 1.0000 Uani .
C9 C 0.5579(4) 0.8682(4) 0.75559(10) 0.0375 1.0000 Uani .
C1 C 0.2945(3) 0.9455(3) 0.69696(10) 0.0323 1.0000 Uani .
C2 C 0.3401(4) 1.0425(4) 0.72547(11) 0.0405 1.0000 Uani .
C3 C 0.4794(4) 1.1119(4) 0.72328(12) 0.0457 1.0000 Uani .
C4 C 0.5235(4) 1.0603(4) 0.69380(11) 0.0427 1.0000 Uani .
C5 C 0.4098(3) 0.9562(4) 0.67761(10) 0.0360 1.0000 Uani .
C11 C 0.1568(3) 0.8528(3) 0.69090(9) 0.0298 1.0000 Uani .
C12 C 0.1121(3) 0.7651(3) 0.66331(9) 0.0265 1.0000 Uani .
C13 C -0.0253(3) 0.6725(3) 0.65793(8) 0.0240 1.0000 Uani .
N1 N -0.0596(2) 0.5617(2) 0.63821(7) 0.0220 1.0000 Uani .
C16 C -0.1966(3) 0.4883(3) 0.63913(9) 0.0249 1.0000 Uani .
C15 C -0.2505(3) 0.5584(3) 0.65969(9) 0.0267 1.0000 Uani .
C14 C -0.1433(3) 0.6735(3) 0.67107(9) 0.0270 1.0000 Uani .
C17 C -0.1568(3) 0.7780(3) 0.69185(10) 0.0314 1.0000 Uani .
O2 O -0.0935(3) 0.8914(2) 0.67439(7) 0.0376 1.0000 Uani .
C18 C -0.0919(4) 1.0040(4) 0.69244(13) 0.0488 1.0000 Uani .
C19 C -0.0082(7) 1.1175(5) 0.67015(18) 0.0839 1.0000 Uani .
O1 O -0.2181(3) 0.7619(3) 0.72009(8) 0.0463 1.0000 Uani .
C20 C -0.3927(3) 0.5173(3) 0.66503(10) 0.0308 1.0000 Uani .
C21 C -0.4468(3) 0.6017(4) 0.65395(10) 0.0334 1.0000 Uani .
C22 C -0.5825(4) 0.5612(4) 0.65815(11) 0.0371 1.0000 Uani .
C23 C -0.6641(4) 0.4400(4) 0.67288(12) 0.0448 1.0000 Uani .
C24 C -0.6106(4) 0.3606(5) 0.68396(16) 0.0607 1.0000 Uani .
C25 C -0.4751(4) 0.3991(4) 0.67955(15) 0.0530 1.0000 Uani .
C26 C -0.2594(3) 0.3679(3) 0.62245(11) 0.0328 1.0000 Uani .
C27 C -0.1885(3) 0.3147(3) 0.60402(10) 0.0301 1.0000 Uani .
N2 N -0.0508(2) 0.3818(2) 0.60170(7) 0.0242 1.0000 Uani .
B1 B 0.0351(3) 0.5219(3) 0.61611(9) 0.0213 1.0000 Uani .
F1 F 0.09024(18) 0.60653(17) 0.58673(5) 0.0268 1.0000 Uani .
F2 F 0.13568(18) 0.5267(2) 0.63896(5) 0.0304 1.0000 Uani .
C30 C -0.0057(3) 0.3079(3) 0.58272(9) 0.0274 1.0000 Uani .
C40 C 0.1332(3) 0.3507(3) 0.57566(10) 0.0299 1.0000 Uani .
C41 C 0.1831(3) 0.2922(3) 0.55275(10) 0.0301 1.0000 Uani .
C42 C 0.3219(3) 0.3326(3) 0.54479(9) 0.0296 1.0000 Uani .
C43 C 0.3568(3) 0.2628(3) 0.51891(9) 0.0299 1.0000 Uani .
C44 C 0.4871(3) 0.2979(4) 0.50998(9) 0.0311 1.0000 Uani .
C45 C 0.5915(3) 0.4059(3) 0.52675(9) 0.0288 1.0000 Uani .
N3 N 0.7215(3) 0.4400(3) 0.51898(9) 0.0398 1.0000 Uani .
C48 C 0.8266(3) 0.5564(4) 0.53391(10) 0.0406 1.0000 Uani .
C49 C 0.7557(4) 0.3688(5) 0.49167(14) 0.0614 1.0000 Uani .
C46 C 0.5567(3) 0.4758(4) 0.55306(11) 0.0352 1.0000 Uani .
C47 C 0.4262(3) 0.4395(4) 0.56175(11) 0.0368 1.0000 Uani .
C29 C -0.1171(3) 0.1899(3) 0.57265(11) 0.0348 1.0000 Uani .
C28 C -0.2305(4) 0.1924(4) 0.58640(12) 0.0407 1.0000 Uani .
C34 C -0.3674(4) 0.0841(4) 0.58485(12) 0.0437 1.0000 Uani .
C35 C -0.4729(4) 0.1070(4) 0.57838(15) 0.0526 1.0000 Uani .
C36 C -0.6016(4) 0.0084(4) 0.57485(14) 0.0501 1.0000 Uani .
C37 C -0.6230(5) -0.1193(5) 0.57797(13) 0.0550 1.0000 Uani .
C38 C -0.5188(5) -0.1456(4) 0.58688(13) 0.0526 1.0000 Uani .
C39 C -0.3913(5) -0.0449(4) 0.59093(13) 0.0482 1.0000 Uani .
C31 C -0.1143(3) 0.0792(4) 0.55189(11) 0.0376 1.0000 Uani .
O4 O -0.0640(3) 0.0198(3) 0.57275(9) 0.0470 1.0000 Uani .
C32 C -0.0459(6) -0.0840(5) 0.55455(14) 0.0567 1.0000 Uani .
C33 C 0.0152(6) -0.1342(5) 0.58174(15) 0.0625 1.0000 Uani .
O3 O -0.1504(3) 0.0496(3) 0.52089(9) 0.0495 1.0000 Uani .
H21 H 0.5447 0.9895 0.7990 0.0461 1.0000 Uiso R
H31 H 0.2936 0.8346 0.7977 0.0477 1.0000 Uiso R
H41 H 0.2467 0.6680 0.7470 0.0474 1.0000 Uiso R
H51 H 0.4702 0.7117 0.7169 0.0494 1.0000 Uiso R
H61 H 0.6532 0.9062 0.7507 0.0464 1.0000 Uiso R
H81 H 0.2829 1.0535 0.7438 0.0496 1.0000 Uiso R
H91 H 0.5348 1.1782 0.7403 0.0578 1.0000 Uiso R
H101 H 0.6152 1.0882 0.6867 0.0524 1.0000 Uiso R
H111 H 0.4103 0.9004 0.6569 0.0446 1.0000 Uiso R
H121 H 0.0932 0.8563 0.7076 0.0365 1.0000 Uiso R
H131 H 0.1740 0.7585 0.6467 0.0332 1.0000 Uiso R
H211 H -0.0557 1.0136 0.7173 0.0639 1.0000 Uiso R
H212 H -0.1814 0.9965 0.6940 0.0632 1.0000 Uiso R
H222 H -0.0025 1.1943 0.6824 0.1240 1.0000 Uiso R
H223 H 0.0795 1.1229 0.6682 0.1241 1.0000 Uiso R
H221 H -0.0481 1.1089 0.6460 0.1243 1.0000 Uiso R
H251 H -0.3892 0.6862 0.6437 0.0441 1.0000 Uiso R
H261 H -0.6212 0.6181 0.6495 0.0486 1.0000 Uiso R
H271 H -0.7557 0.4102 0.6751 0.0546 1.0000 Uiso R
H281 H -0.6665 0.2798 0.6944 0.0747 1.0000 Uiso R
H291 H -0.4391 0.3424 0.6866 0.0643 1.0000 Uiso R
H301 H -0.3521 0.3211 0.6243 0.0410 1.0000 Uiso R
H371 H 0.1941 0.4256 0.5885 0.0364 1.0000 Uiso R
H381 H 0.1219 0.2179 0.5402 0.0366 1.0000 Uiso R
H401 H 0.2888 0.1899 0.5072 0.0374 1.0000 Uiso R
H411 H 0.5060 0.2496 0.4926 0.0376 1.0000 Uiso R
H441 H 0.9095 0.5603 0.5257 0.0646 1.0000 Uiso R
H442 H 0.8201 0.5514 0.5601 0.0641 1.0000 Uiso R
H443 H 0.8188 0.6325 0.5254 0.0645 1.0000 Uiso R
H452 H 0.8515 0.4074 0.4904 0.0970 1.0000 Uiso R
H453 H 0.7175 0.2789 0.4985 0.0971 1.0000 Uiso R
H451 H 0.7202 0.3796 0.4688 0.0977 1.0000 Uiso R
H461 H 0.6243 0.5499 0.5651 0.0446 1.0000 Uiso R
H471 H 0.4063 0.4877 0.5796 0.0460 1.0000 Uiso R
H511 H -0.4599 0.1925 0.5763 0.0641 1.0000 Uiso R
H521 H -0.6719 0.0265 0.5693 0.0617 1.0000 Uiso R
H531 H -0.7112 -0.1920 0.5741 0.0692 1.0000 Uiso R
H541 H -0.5449 -0.2387 0.5933 0.0673 1.0000 Uiso R
H551 H -0.3210 -0.0665 0.5993 0.0620 1.0000 Uiso R
H582 H -0.1337 -0.1534 0.5478 0.0744 1.0000 Uiso R
H581 H 0.0101 -0.0509 0.5328 0.0747 1.0000 Uiso R
H592 H 0.0359 -0.1970 0.5697 0.0947 1.0000 Uiso R
H591 H -0.0518 -0.1757 0.6001 0.0957 1.0000 Uiso R
H593 H 0.0939 -0.0636 0.5915 0.0951 1.0000 Uiso R

loop_
_atom_site_aniso_label
_atom_site_aniso_U_11
_atom_site_aniso_U_22
_atom_site_aniso_U_33
_atom_site_aniso_U_23
_atom_site_aniso_U_13
_atom_site_aniso_U_12
Fe1 0.0222(2) 0.0331(3) 0.0250(2) -0.00613(17) -0.00358(16) 0.0113(2)
C8 0.0372(18) 0.046(2) 0.0257(16) -0.0017(14) -0.0056(14) 0.0178(16)
C7 0.0351(18) 0.054(2) 0.0297(17) 0.0036(15) 0.0077(14) 0.0216(17)
C6 0.0327(17) 0.0356(18) 0.041(2) 0.0005(15) -0.0044(15) 0.0097(15)
C10 0.052(2) 0.047(2) 0.0326(18) -0.0026(15) 0.0021(16) 0.0324(19)
C9 0.0304(17) 0.051(2) 0.0362(18) 0.0053(16) -0.0002(14) 0.0225(16)
C1 0.0318(16) 0.0333(17) 0.0331(17) -0.0074(13) -0.0103(13) 0.0160(14)
C2 0.041(2) 0.0373(19) 0.046(2) -0.0142(16) -0.0161(17) 0.0199(16)
C3 0.046(2) 0.0333(18) 0.051(2) -0.0075(17) -0.0244(19) 0.0125(17)
C4 0.0310(18) 0.042(2) 0.040(2) 0.0066(16) -0.0087(15) 0.0029(15)
C5 0.0270(16) 0.0436(19) 0.0309(17) 0.0005(15) -0.0072(13) 0.0102(15)
C11 0.0260(15) 0.0374(17) 0.0303(16) -0.0084(13) -0.0065(12) 0.0180(14)
C12 0.0209(13) 0.0312(15) 0.0300(15) -0.0038(12) -0.0017(12) 0.0141(12)
C13 0.0232(14) 0.0294(15) 0.0232(14) -0.0038(11) -0.0018(11) 0.0153(12)
N1 0.0174(11) 0.0257(12) 0.0260(12) -0.0008(10) -0.0006(9) 0.0125(10)
C16 0.0183(13) 0.0291(15) 0.0307(15) -0.0006(12) -0.0005(11) 0.0137(12)
C15 0.0205(13) 0.0316(15) 0.0318(16) -0.0017(12) -0.0008(12) 0.0152(12)
C14 0.0225(14) 0.0338(16) 0.0280(15) -0.0063(12) -0.0030(12) 0.0157(12)
C17 0.0234(14) 0.0405(18) 0.0342(17) -0.0118(14) -0.0037(13) 0.0179(14)
O2 0.0424(14) 0.0347(13) 0.0413(14) -0.0076(11) 0.0032(11) 0.0222(11)
C18 0.051(2) 0.039(2) 0.058(3) -0.0138(19) 0.005(2) 0.0217(18)
C19 0.117(5) 0.040(2) 0.084(4) -0.009(3) 0.035(4) 0.026(3)
O1 0.0451(16) 0.0473(16) 0.0469(16) -0.0104(13) 0.0110(13) 0.0214(13)
C20 0.0217(14) 0.0383(17) 0.0354(17) -0.0081(14) -0.0002(12) 0.0163(13)
C21 0.0282(16) 0.0347(17) 0.0395(18) -0.0026(14) -0.0002(14) 0.0162(14)
C22 0.0313(17) 0.044(2) 0.042(2) -0.0061(16) -0.0055(15) 0.0222(15)
C23 0.0237(16) 0.062(3) 0.052(2) -0.0029(19) 0.0037(16) 0.0215(17)
C24 0.033(2) 0.053(3) 0.093(4) 0.030(3) 0.015(2) 0.0168(19)
C25 0.0327(19) 0.049(2) 0.083(3) 0.021(2) 0.009(2) 0.0238(18)
C26 0.0172(13) 0.0298(16) 0.050(2) -0.0044(14) 0.0015(13) 0.0097(12)
C27 0.0191(14) 0.0227(14) 0.0475(19) -0.0030(13) -0.0005(13) 0.0086(12)
N2 0.0178(11) 0.0225(12) 0.0338(14) 0.0028(10) 0.0039(10) 0.0104(10)
B1 0.0163(13) 0.0256(15) 0.0262(15) -0.0004(12) 0.0008(12) 0.0133(12)
F1 0.0270(9) 0.0246(8) 0.0274(9) 0.0004(7) 0.0052(7) 0.0105(7)
F2 0.0229(9) 0.0441(11) 0.0313(10) -0.0058(8) -0.0043(7) 0.0215(8)
C30 0.0242(14) 0.0260(14) 0.0354(17) -0.0001(12) 0.0023(12) 0.0144(12)
C40 0.0234(14) 0.0300(15) 0.0374(17) -0.0016(13) 0.0036(13) 0.0131(12)
C41 0.0249(15) 0.0295(15) 0.0380(17) -0.0013(13) 0.0032(13) 0.0143(13)
C42 0.0272(15) 0.0305(16) 0.0342(17) 0.0003(13) 0.0045(13) 0.0160(13)
C43 0.0285(16) 0.0330(16) 0.0308(16) -0.0032(13) -0.0005(13) 0.0163(13)
C44 0.0298(16) 0.0417(18) 0.0277(16) -0.0020(13) 0.0034(12) 0.0214(14)
C45 0.0277(15) 0.0385(17) 0.0258(15) 0.0034(13) 0.0019(12) 0.0198(13)
N3 0.0244(14) 0.0536(19) 0.0420(17) -0.0088(15) 0.0038(12) 0.0184(13)
C48 0.0248(16) 0.058(2) 0.0345(18) -0.0003(16) 0.0018(14) 0.0151(16)
C49 0.032(2) 0.084(3) 0.065(3) -0.029(3) 0.0074(19) 0.023(2)
C46 0.0264(16) 0.0374(18) 0.0427(19) -0.0059(15) 0.0013(14) 0.0152(14)
C47 0.0279(17) 0.0378(18) 0.046(2) -0.0105(16) 0.0044(14) 0.0165(14)
C29 0.0244(15) 0.0268(16) 0.053(2) -0.0052(15) 0.0050(14) 0.0115(13)
C28 0.0261(16) 0.0299(17) 0.065(3) -0.0108(17) 0.0049(17) 0.0120(14)
C34 0.0347(19) 0.038(2) 0.052(2) -0.0112(17) 0.0067(17) 0.0109(16)
C35 0.0327(19) 0.0324(19) 0.087(3) -0.011(2) -0.003(2) 0.0100(16)
C36 0.0258(17) 0.042(2) 0.074(3) 0.004(2) -0.0051(18) 0.0078(16)
C37 0.045(2) 0.049(2) 0.052(3) -0.006(2) 0.0054(19) 0.005(2)
C38 0.060(3) 0.037(2) 0.052(3) 0.0026(18) 0.009(2) 0.0143(19)
C39 0.053(2) 0.040(2) 0.053(2) 0.0005(18) 0.005(2) 0.0225(19)
C31 0.0262(16) 0.0334(17) 0.053(2) -0.0098(16) 0.0029(15) 0.0128(14)
O4 0.0573(17) 0.0381(14) 0.0572(17) -0.0121(13) -0.0035(14) 0.0318(14)
C32 0.082(3) 0.047(2) 0.059(3) -0.009(2) 0.000(2) 0.045(2)
C33 0.076(3) 0.062(3) 0.073(3) -0.010(2) -0.015(3) 0.051(3)
O3 0.0525(17) 0.0470(16) 0.0527(18) -0.0131(14) 0.0011(14) 0.0260(14)

loop_
_atom_type_symbol
_atom_type_scat_dispersion_real
_atom_type_scat_dispersion_imag
_atom_type_scat_Cromer_Mann_a1
_atom_type_scat_Cromer_Mann_b1
_atom_type_scat_Cromer_Mann_a2
_atom_type_scat_Cromer_Mann_b2
_atom_type_scat_Cromer_Mann_a3
_atom_type_scat_Cromer_Mann_b3
_atom_type_scat_Cromer_Mann_a4
_atom_type_scat_Cromer_Mann_b4
_atom_type_scat_Cromer_Mann_c
_atom_type_scat_source
C 0.0033 0.0016 2.3100 20.8439 1.0200 10.2075 1.5886 0.5687 0.8650 51.6512 0.2156 'International Tables Vol C 4.2.6.8 and 6.1.1.4'
H 0.0000 0.0000 0.4930 10.5109 0.3229 26.1257 0.1402 3.1424 0.0408 57.7998 0.0030 'International Tables Vol C 4.2.6.8 and 6.1.1.4'
B 0.0013 0.0007 2.0545 23.2185 1.3326 1.0210 1.0979 60.3498 0.7068 0.1403 -0.1932 'International Tables Vol C 4.2.6.8 and 6.1.1.4'
F 0.0171 0.0103 3.5392 10.2825 2.6412 4.2944 1.5170 0.2615 1.0243 26.1476 0.2776 'International Tables Vol C 4.2.6.8 and 6.1.1.4'
Fe 0.3463 0.8444 11.7695 4.7611 7.3573 0.3072 3.5222 15.3535 2.3045 76.8805 1.0369 'International Tables Vol C 4.2.6.8 and 6.1.1.4'
N 0.0061 0.0033 12.2126 0.0057 3.1322 9.8933 2.0125 28.9975 1.1663 0.5826 -11.5290 'International Tables Vol C 4.2.6.8 and 6.1.1.4'
O 0.0106 0.0060 3.0485 13.2771 2.2868 5.7011 1.5463 0.3239 0.8670 32.9089 0.2508 'International Tables Vol C 4.2.6.8 and 6.1.1.4'

loop_
_geom_angle_atom_site_label_1
_geom_angle_atom_site_label_2
_geom_angle_atom_site_label_3
_geom_angle
_geom_angle_publ_flag
C8 Fe1 C7 40.89(15) yes
C8 Fe1 C6 68.22(15) yes
C7 Fe1 C6 40.42(16) yes
C8 Fe1 C10 67.79(15) yes
C7 Fe1 C10 67.81(15) yes
C6 Fe1 C10 40.25(15) yes
C8 Fe1 C9 40.00(15) yes
C7 Fe1 C9 67.87(15) yes
C6 Fe1 C9 67.83(15) yes
C10 Fe1 C9 40.37(15) yes
C8 Fe1 C1 154.76(15) yes
C7 Fe1 C1 120.63(15) yes
C6 Fe1 C1 109.22(15) yes
C10 Fe1 C1 127.53(15) yes
C9 Fe1 C1 164.35(15) yes
C8 Fe1 C2 118.88(16) yes
C7 Fe1 C2 107.45(17) yes
C6 Fe1 C2 126.89(16) yes
C10 Fe1 C2 164.72(16) yes
C9 Fe1 C2 153.01(15) yes
C8 Fe1 C3 105.96(16) yes
C7 Fe1 C3 124.89(18) yes
C6 Fe1 C3 162.98(18) yes
C10 Fe1 C3 154.10(17) yes
C9 Fe1 C3 118.72(16) yes
C8 Fe1 C4 124.32(15) yes
C7 Fe1 C4 161.98(16) yes
C6 Fe1 C4 155.63(17) yes
C10 Fe1 C4 120.49(17) yes
C9 Fe1 C4 107.22(16) yes
C8 Fe1 C5 162.20(15) yes
C7 Fe1 C5 155.82(15) yes
C6 Fe1 C5 121.44(15) yes
C10 Fe1 C5 108.94(16) yes
C9 Fe1 C5 126.25(15) yes
C1 Fe1 C2 41.14(13) yes
C1 Fe1 C3 68.80(14) yes
C2 Fe1 C3 40.58(16) yes
C1 Fe1 C4 68.74(15) yes
C2 Fe1 C4 68.58(18) yes
C3 Fe1 C4 40.81(18) yes
C1 Fe1 C5 40.97(14) yes
C2 Fe1 C5 69.04(16) yes
C3 Fe1 C5 68.92(16) yes
C4 Fe1 C5 40.90(14) yes
Fe1 C8 C7 69.1(2) yes
Fe1 C8 C9 70.5(2) yes
C7 C8 C9 107.7(3) yes
Fe1 C8 H21 121.9 no
C7 C8 H21 126.0 no
C9 C8 H21 126.1 no
C8 C7 Fe1 70.0(2) yes
C8 C7 C6 108.2(3) yes
Fe1 C7 C6 70.5(2) yes
C8 C7 H31 125.1 no
Fe1 C7 H31 126.8 no
C6 C7 H31 126.6 no
C7 C6 Fe1 69.1(2) yes
C7 C6 C10 107.9(3) yes
Fe1 C6 C10 70.4(2) yes
C7 C6 H41 124.3 no
Fe1 C6 H41 126.6 no
C10 C6 H41 127.8 no
C6 C10 Fe1 69.4(2) yes
C6 C10 C9 107.8(3) yes
Fe1 C10 C9 69.5(2) yes
C6 C10 H51 126.3 no
Fe1 C10 H51 126.0 no
C9 C10 H51 126.0 no
C10 C9 C8 108.4(3) yes
C10 C9 Fe1 70.1(2) yes
C8 C9 Fe1 69.5(2) yes
C10 C9 H61 126.2 no
C8 C9 H61 125.4 no
Fe1 C9 H61 127.1 no
Fe1 C1 C2 68.5(2) yes
Fe1 C1 C5 69.08(19) yes
C2 C1 C5 107.1(3) yes
Fe1 C1 C11 125.7(3) yes
C2 C1 C11 124.7(3) yes
C5 C1 C11 128.2(3) yes
C1 C2 Fe1 70.3(2) yes
C1 C2 C3 108.4(4) yes
Fe1 C2 C3 69.5(2) yes
C1 C2 H81 124.6 no
Fe1 C2 H81 123.3 no
C3 C2 H81 126.9 no
C2 C3 Fe1 69.9(2) yes
C2 C3 C4 108.5(3) yes
Fe1 C3 C4 70.1(2) yes
C2 C3 H91 124.9 no
Fe1 C3 H91 122.1 no
C4 C3 H91 126.3 no
C3 C4 Fe1 69.1(2) yes
C3 C4 C5 108.1(3) yes
Fe1 C4 C5 69.7(2) yes
C3 C4 H101 125.9 no
Fe1 C4 H101 124.6 no
C5 C4 H101 125.9 no
C1 C5 C4 107.8(3) yes
C1 C5 Fe1 70.0(2) yes
C4 C5 Fe1 69.4(2) yes
C1 C5 H111 126.0 no
C4 C5 H111 126.2 no
Fe1 C5 H111 125.6 no
C1 C11 C12 125.2(3) yes
C1 C11 H121 116.7 no
C12 C11 H121 118.0 no
C11 C12 C13 124.5(3) yes
C11 C12 H131 119.4 no
C13 C12 H131 116.0 no
C12 C13 N1 121.2(3) yes
C12 C13 C14 130.3(3) yes
N1 C13 C14 108.4(3) yes
C13 N1 C16 109.0(2) yes
C13 N1 B1 127.3(2) yes
C16 N1 B1 123.7(2) yes
N1 C16 C15 108.2(3) yes
N1 C16 C26 121.8(3) yes
C15 C16 C26 130.1(3) yes
C16 C15 C14 106.6(3) yes
C16 C15 C20 125.0(3) yes
C14 C15 C20 128.3(3) yes
C13 C14 C15 107.8(3) yes
C13 C14 C17 128.2(3) yes
C15 C14 C17 124.0(3) yes
C14 C17 O2 110.4(3) yes
C14 C17 O1 124.7(3) yes
O2 C17 O1 124.8(3) yes
C17 O2 C18 116.7(3) yes
O2 C18 C19 107.1(4) yes
O2 C18 H211 110.6 no
C19 C18 H211 109.9 no
O2 C18 H212 111.0 no
C19 C18 H212 109.5 no
H211 C18 H212 108.7 no
C18 C19 H222 108.2 no
C18 C19 H223 108.9 no
H222 C19 H223 109.6 no
C18 C19 H221 109.0 no
H222 C19 H221 110.1 no
H223 C19 H221 111.0 no
C15 C20 C21 119.2(3) yes
C15 C20 C25 121.8(3) yes
C21 C20 C25 119.0(3) yes
C20 C21 C22 119.3(3) yes
C20 C21 H251 119.8 no
C22 C21 H251 120.9 no
C21 C22 C23 120.4(3) yes
C21 C22 H261 119.5 no
C23 C22 H261 120.0 no
C22 C23 C24 119.7(3) yes
C22 C23 H271 121.5 no
C24 C23 H271 118.8 no
C23 C24 C25 120.5(4) yes
C23 C24 H281 118.8 no
C25 C24 H281 120.7 no
C24 C25 C20 121.1(4) yes
C24 C25 H291 120.1 no
C20 C25 H291 118.8 no
C16 C26 C27 121.4(3) yes
C16 C26 H301 118.6 no
C27 C26 H301 120.0 no
C26 C27 N2 120.6(3) yes
C26 C27 C28 131.2(3) yes
N2 C27 C28 108.2(3) yes
C27 N2 B1 125.0(2) yes
C27 N2 C30 108.9(3) yes
B1 N2 C30 126.0(2) yes
N1 B1 N2 106.9(2) yes
N1 B1 F1 109.6(2) yes
N2 B1 F1 110.1(2) yes
N1 B1 F2 109.9(2) yes
N2 B1 F2 110.8(2) yes
F1 B1 F2 109.4(2) yes
N2 C30 C40 122.4(3) yes
N2 C30 C29 108.1(3) yes
C40 C30 C29 129.5(3) yes
C30 C40 C41 125.3(3) yes
C30 C40 H371 116.9 no
C41 C40 H371 117.7 no
C40 C41 C42 126.9(3) yes
C40 C41 H381 117.1 no
C42 C41 H381 116.0 no
C41 C42 C43 119.5(3) yes
C41 C42 C47 123.4(3) yes
C43 C42 C47 117.0(3) yes
C42 C43 C44 122.0(3) yes
C42 C43 H401 119.0 no
C44 C43 H401 119.0 no
C43 C44 C45 120.9(3) yes
C43 C44 H411 119.3 no
C45 C44 H411 119.8 no
C44 C45 N3 121.7(3) yes
C44 C45 C46 117.3(3) yes
N3 C45 C46 121.0(3) yes
C45 N3 C48 121.1(3) yes
C45 N3 C49 120.4(3) yes
C48 N3 C49 118.0(3) yes
N3 C48 H441 107.4 no
N3 C48 H442 108.1 no
H441 C48 H442 111.0 no
N3 C48 H443 110.5 no
H441 C48 H443 110.2 no
H442 C48 H443 109.6 no
N3 C49 H452 107.6 no
N3 C49 H453 109.5 no
H452 C49 H453 111.7 no
N3 C49 H451 106.6 no
H452 C49 H451 110.3 no
H453 C49 H451 110.9 no
C45 C46 C47 121.2(3) yes
C45 C46 H461 120.1 no
C47 C46 H461 118.6 no
C42 C47 C46 121.6(3) yes
C42 C47 H471 119.3 no
C46 C47 H471 119.1 no
C30 C29 C28 108.2(3) yes
C30 C29 C31 126.6(3) yes
C28 C29 C31 125.2(3) yes
C27 C28 C29 106.7(3) yes
C27 C28 C34 127.3(3) yes
C29 C28 C34 126.0(3) yes
C28 C34 C35 121.0(4) yes
C28 C34 C39 120.9(4) yes
C35 C34 C39 118.1(4) yes
C34 C35 C36 123.0(4) yes
C34 C35 H511 119.4 no
C36 C35 H511 117.6 no
C35 C36 C37 118.5(4) yes
C35 C36 H521 121.4 no
C37 C36 H521 120.1 no
C36 C37 C38 119.9(4) yes
C36 C37 H531 121.2 no
C38 C37 H531 118.9 no
C37 C38 C39 120.3(4) yes
C37 C38 H541 115.2 no
C39 C38 H541 124.0 no
C34 C39 C38 119.9(4) yes
C34 C39 H551 121.9 no
C38 C39 H551 118.1 no
C29 C31 O4 109.8(3) yes
C29 C31 O3 125.6(4) yes
O4 C31 O3 124.6(3) yes
C31 O4 C32 115.0(3) yes
O4 C32 C33 106.7(4) yes
O4 C32 H582 108.5 no
C33 C32 H582 109.1 no
O4 C32 H581 110.6 no
C33 C32 H581 111.1 no
H582 C32 H581 110.7 no
C32 C33 H592 108.2 no
C32 C33 H591 104.9 no
H592 C33 H591 110.3 no
C32 C33 H593 109.5 no
H592 C33 H593 111.1 no
H591 C33 H593 112.5 no

loop_
_geom_bond_atom_site_label_1
_geom_bond_atom_site_label_2
_geom_bond_distance
_geom_bond_publ_flag
Fe1 C8 2.042(3) yes
Fe1 C7 2.030(4) yes
Fe1 C6 2.049(4) yes
Fe1 C10 2.062(4) yes
Fe1 C9 2.055(3) yes
Fe1 C1 2.056(3) yes
Fe1 C2 2.032(4) yes
Fe1 C3 2.028(4) yes
Fe1 C4 2.042(4) yes
Fe1 C5 2.044(4) yes
C8 C7 1.422(5) yes
C8 C9 1.401(5) yes
C8 H21 1.010 no
C7 C6 1.409(5) yes
C7 H31 0.974 no
C6 C10 1.414(5) yes
C6 H41 0.965 no
C10 C9 1.421(5) yes
C10 H51 0.974 no
C9 H61 0.977 no
C1 C2 1.437(5) yes
C1 C5 1.435(5) yes
C1 C11 1.450(4) yes
C2 C3 1.408(6) yes
C2 H81 0.976 no
C3 C4 1.419(6) yes
C3 H91 0.961 no
C4 C5 1.428(5) yes
C4 H101 0.970 no
C5 H111 0.991 no
C11 C12 1.348(4) yes
C11 H121 0.953 no
C12 C13 1.444(4) yes
C12 H131 0.952 no
C13 N1 1.359(4) yes
C13 C14 1.421(4) yes
N1 C16 1.387(4) yes
N1 B1 1.563(4) yes
C16 C15 1.425(4) yes
C16 C26 1.380(4) yes
C15 C14 1.393(4) yes
C15 C20 1.466(4) yes
C14 C17 1.487(4) yes
C17 O2 1.332(4) yes
C17 O1 1.203(4) yes
O2 C18 1.448(4) yes
C18 C19 1.463(7) yes
C18 H211 0.974 no
C18 H212 0.977 no
C19 H222 0.968 no
C19 H223 0.967 no
C19 H221 0.968 no
C20 C21 1.424(5) yes
C20 C25 1.361(5) yes
C21 C22 1.394(5) yes
C21 H251 0.968 no
C22 C23 1.386(6) yes
C22 H261 0.990 no
C23 C24 1.368(6) yes
C23 H271 0.934 no
C24 C25 1.396(5) yes
C24 H281 0.937 no
C25 H291 0.948 no
C26 C27 1.383(4) yes
C26 H301 0.938 no
C27 N2 1.390(4) yes
C27 C28 1.420(5) yes
N2 B1 1.551(4) yes
N2 C30 1.362(4) yes
B1 F1 1.387(4) yes
B1 F2 1.388(4) yes
C30 C40 1.439(4) yes
C30 C29 1.420(4) yes
C40 C41 1.345(4) yes
C40 H371 0.947 no
C41 C42 1.448(4) yes
C41 H381 0.939 no
C42 C43 1.405(4) yes
C42 C47 1.403(5) yes
C43 C44 1.377(4) yes
C43 H401 0.945 no
C44 C45 1.407(5) yes
C44 H411 0.927 no
C45 N3 1.366(4) yes
C45 C46 1.415(5) yes
N3 C48 1.436(5) yes
N3 C49 1.446(5) yes
C48 H441 0.965 no
C48 H442 0.952 no
C48 H443 0.972 no
C49 H452 0.967 no
C49 H453 0.958 no
C49 H451 0.953 no
C46 C47 1.374(5) yes
C46 H461 0.955 no
C47 H471 0.946 no
C29 C28 1.388(5) yes
C29 C31 1.496(5) yes
C28 C34 1.484(5) yes
C34 C35 1.354(6) yes
C34 C39 1.404(6) yes
C35 C36 1.386(5) yes
C35 H511 0.933 no
C36 C37 1.386(6) yes
C36 H521 0.931 no
C37 C38 1.380(7) yes
C37 H531 0.979 no
C38 C39 1.389(6) yes
C38 H541 1.005 no
C39 H551 0.983 no
C31 O4 1.310(5) yes
C31 O3 1.192(5) yes
O4 C32 1.461(5) yes
C32 C33 1.466(6) yes
C32 H582 0.981 no
C32 H581 0.975 no
C33 H592 0.960 no
C33 H591 0.959 no
C33 H593 0.961 no

loop_
_geom_hbond_atom_site_label_D
_geom_hbond_atom_site_label_H
_geom_hbond_atom_site_label_A
_geom_hbond_site_symmetry_A
_geom_hbond_angle_DHA
_geom_hbond_distance_DH
_geom_hbond_distance_HA
_geom_hbond_distance_DA
_geom_hbond_publ_flag
C41 H381 C31 . 130.16(12) 0.939 2.447 3.136(6) yes
C41 H381 O4 . 123.50(10) 0.939 2.583 3.199(6) yes
C32 H581 O3 2_556 158.11(12) 0.975 2.506 3.430(6) yes
